data_4333041
loop_
_publ_author_name
'Mereacre, Valeriu'
'Nakano, Motohiro'
'G\'omez-Segura, Jordi'
'Imaz, Inhar'
'Sporer, Christian'
'Wurst, Klaus'
'Veciana, Jaume'
'Turta, Constantin'
'Ruiz-Molina, Daniel'
'Jaitner, Peter'

_publ_section_title
;
 A New Hexaferrocene Complex with a [M3(\m3-O)]7+Core
;
_journal_issue 26
_journal_name_full 'Inorganic Chemistry'
_journal_page_first 10443
_journal_page_last 10445
_journal_paper_doi 10.1021/ic061322s
_journal_volume 45
_journal_year 2006
_chemical_formula_moiety 'C75 H75 Fe9 N3 O16, 2(Cl0.30 N0.20 O1.60), 0.4(O)'
_chemical_formula_sum 'C75 H75 Cl0.6 Fe9 N3.4 O19.6'
_chemical_formula_weight 1861.50
_chemical_name_systematic
; 
 ? 
;
_space_group_IT_number 15
_symmetry_cell_setting monoclinic
_symmetry_space_group_name_Hall '-C 2yc'
_symmetry_space_group_name_H-M 'C 1 2/c 1'
_atom_sites_solution_hydrogens geom
_atom_sites_solution_primary direct
_atom_sites_solution_secondary difmap
_audit_creation_method SHELXL-97
_cell_angle_alpha 90.00
_cell_angle_beta 122.801(2)
_cell_angle_gamma 90.00
_cell_formula_units_Z 4
_cell_length_a 27.6803(3)
_cell_length_b 16.4134(3)
_cell_length_c 21.0446(4)
_cell_measurement_reflns_used 29409
_cell_measurement_temperature 233(2)
_cell_measurement_theta_max 26.0
_cell_measurement_theta_min 1.0
_cell_volume 8036.7(3)
_computing_cell_refinement 'SCALEPACK (Otwinowski & Minor, 1997)'
_computing_data_collection 'COLLECT (Nonius, 1998)'
_computing_data_reduction
;
 DENZO (Otwinowski & Minor, 1997) and SCALEPACK 
;
_computing_molecular_graphics 'SHELXTL (Sheldrick, 1997)'
_computing_publication_material SHELXL97
_computing_structure_refinement 'SHELXL97 (Sheldrick, 1997)'
_computing_structure_solution 'SHELXS97 (Sheldrick, 1997)'
_diffrn_ambient_temperature 233(2)
_diffrn_measured_fraction_theta_full 0.995
_diffrn_measured_fraction_theta_max 0.995
_diffrn_measurement_device_type 'Nonius Kappa-CCD'
_diffrn_measurement_method 'phi- and omega-scans'
_diffrn_radiation_monochromator graphite
_diffrn_radiation_source 'fine-focus sealed tube'
_diffrn_radiation_type MoK\a
_diffrn_radiation_wavelength 0.71073
_diffrn_reflns_av_R_equivalents 0.0341
_diffrn_reflns_av_sigmaI/netI 0.0340
_diffrn_reflns_limit_h_max 34
_diffrn_reflns_limit_h_min 0
_diffrn_reflns_limit_k_max 20
_diffrn_reflns_limit_k_min -20
_diffrn_reflns_limit_l_max 21
_diffrn_reflns_limit_l_min -25
_diffrn_reflns_number 23949
_diffrn_reflns_theta_full 26.00
_diffrn_reflns_theta_max 26.00
_diffrn_reflns_theta_min 1.52
_exptl_absorpt_coefficient_mu 1.664
_exptl_absorpt_correction_type empirical
_exptl_absorpt_process_details scalepack
_exptl_crystal_colour black
_exptl_crystal_density_diffrn 1.538
_exptl_crystal_density_method 'not measured'
_exptl_crystal_description prism
_exptl_crystal_F_000 3799
_exptl_crystal_size_max 0.35
_exptl_crystal_size_mid 0.2
_exptl_crystal_size_min 0.12
_refine_diff_density_max 0.600
_refine_diff_density_min -0.451
_refine_diff_density_rms 0.085
_refine_ls_extinction_method none
_refine_ls_goodness_of_fit_ref 1.056
_refine_ls_hydrogen_treatment constr
_refine_ls_matrix_type full
_refine_ls_number_parameters 579
_refine_ls_number_reflns 7858
_refine_ls_number_restraints 4
_refine_ls_restrained_S_all 1.059
_refine_ls_R_factor_all 0.0675
_refine_ls_R_factor_gt 0.0471
_refine_ls_shift/su_max 0.005
_refine_ls_shift/su_mean 0.000
_refine_ls_structure_factor_coef Fsqd
_refine_ls_weighting_details 'calc w=1/[\s^2^(Fo^2^)+(0.0778P)^2^+10.7976P] where P=(Fo^2^+2Fc^2^)/3'
_refine_ls_weighting_scheme calc
_refine_ls_wR_factor_gt 0.1274
_refine_ls_wR_factor_ref 0.1374
_reflns_number_gt 6031
_reflns_number_total 7858
_reflns_threshold_expression >2sigma(I)
_cod_data_source_file ic061322ssup1.cif
_cod_data_source_block kor
_cod_original_cell_volume 8036.7(2)
_cod_original_sg_symbol_Hall -C2yc
_cod_original_sg_symbol_H-M C2/c
_cod_original_formula_sum 'C75 H75 Cl0.60 Fe9 N3.40 O19.60'
_cod_database_code 4333041

loop_
_symmetry_equiv_pos_as_xyz
'x, y, z'
'-x, y, -z+1/2'
'x+1/2, y+1/2, z'
'-x+1/2, y+1/2, -z+1/2'
'-x, -y, -z'
'x, -y, z-1/2'
'-x+1/2, -y+1/2, -z'
'x+1/2, -y+1/2, z-1/2'

loop_
_atom_site_label
_atom_site_type_symbol
_atom_site_fract_x
_atom_site_fract_y
_atom_site_fract_z
_atom_site_U_iso_or_equiv
_atom_site_adp_type
_atom_site_occupancy
_atom_site_symmetry_multiplicity
_atom_site_calc_flag
_atom_site_refinement_flags
_atom_site_disorder_assembly
_atom_site_disorder_group
Fe1 Fe 0.0000 0.34106(4) 0.2500 0.03952(18) Uani 1 2 d S . .
Fe2 Fe 0.06289(2) 0.16761(3) 0.33184(3) 0.03831(14) Uani 1 1 d . . .
Fe3 Fe 0.15970(2) 0.41216(4) 0.54363(3) 0.05088(17) Uani 1 1 d . . .
Fe4 Fe 0.15085(2) 0.30775(3) 0.17644(3) 0.04686(16) Uani 1 1 d . . .
Fe5 Fe -0.05500(2) -0.08827(3) 0.36056(3) 0.04514(16) Uani 1 1 d . . .
O1 O 0.0000 0.22577(19) 0.2500 0.0363(7) Uani 1 2 d S . .
O2 O 0.02529(11) 0.35536(16) 0.36027(14) 0.0493(6) Uani 1 1 d . . .
O3 O 0.07867(11) 0.24356(16) 0.41476(13) 0.0507(6) Uani 1 1 d . . .
O4 O 0.08176(10) 0.34865(15) 0.28032(14) 0.0467(6) Uani 1 1 d . . .
O5 O 0.12211(10) 0.22455(16) 0.31843(14) 0.0485(6) Uani 1 1 d . . .
O6 O 0.00934(11) 0.10572(14) 0.35228(13) 0.0454(6) Uani 1 1 d . . .
O7 O -0.06241(11) 0.07802(15) 0.23272(14) 0.0489(6) Uani 1 1 d . . .
O8 O 0.0000 0.4658(3) 0.2500 0.0700(12) Uani 1 2 d S . .
O9 O 0.12815(14) 0.1030(3) 0.4189(2) 0.0712(10) Uani 1 1 d . . .
C1 C 0.2303(3) 0.3763(4) 0.5443(5) 0.0931(18) Uani 1 1 d . . .
H1 H 0.2444 0.3227 0.5516 0.112 Uiso 1 1 calc . . .
C2 C 0.2460(2) 0.4322(4) 0.5963(3) 0.0839(16) Uani 1 1 d . . .
H2 H 0.2733 0.4239 0.6481 0.101 Uiso 1 1 calc . . .
C3 C 0.2185(2) 0.5028(4) 0.5669(3) 0.0835(15) Uani 1 1 d . . .
H3 H 0.2246 0.5505 0.5950 0.100 Uiso 1 1 calc . . .
C4 C 0.1813(2) 0.4964(4) 0.4922(4) 0.0936(19) Uani 1 1 d . . .
H4 H 0.1569 0.5376 0.4596 0.112 Uiso 1 1 calc . . .
C5 C 0.1855(3) 0.4142(6) 0.4711(4) 0.128(4) Uani 1 1 d . . .
H5 H 0.1650 0.3904 0.4228 0.154 Uiso 1 1 calc . . .
C6 C 0.12698(19) 0.3115(3) 0.5628(2) 0.0594(11) Uani 1 1 d . . .
H6 H 0.1413 0.2582 0.5686 0.071 Uiso 1 1 calc . . .
C7 C 0.1432(2) 0.3684(3) 0.6215(2) 0.0691(13) Uani 1 1 d . . .
H7 H 0.1700 0.3593 0.6732 0.083 Uiso 1 1 calc . . .
C8 C 0.1123(2) 0.4409(3) 0.5890(3) 0.0658(12) Uani 1 1 d . . .
H8 H 0.1150 0.4885 0.6157 0.079 Uiso 1 1 calc . . .
C9 C 0.07609(17) 0.4303(3) 0.5090(2) 0.0569(10) Uani 1 1 d . . .
H9 H 0.0511 0.4692 0.4736 0.068 Uiso 1 1 calc . . .
C10 C 0.08521(16) 0.3489(3) 0.4932(2) 0.0502(9) Uani 1 1 d . . .
C11 C 0.06106(16) 0.3136(2) 0.4167(2) 0.0454(9) Uani 1 1 d . . .
C12 C 0.07069(19) 0.3246(3) 0.0819(2) 0.0657(12) Uani 1 1 d . . .
H12 H 0.0441 0.3649 0.0750 0.079 Uiso 1 1 calc . . .
C13 C 0.1128(2) 0.3321(3) 0.0640(3) 0.0702(13) Uani 1 1 d . . .
H13 H 0.1193 0.3783 0.0432 0.084 Uiso 1 1 calc . . .
C14 C 0.1431(2) 0.2587(4) 0.0827(3) 0.0805(16) Uani 1 1 d . . .
H14 H 0.1734 0.2465 0.0763 0.097 Uiso 1 1 calc . . .
C15 C 0.1198(2) 0.2051(3) 0.1136(3) 0.0747(13) Uani 1 1 d . . .
H15 H 0.1323 0.1519 0.1315 0.090 Uiso 1 1 calc . . .
C16 C 0.07537(18) 0.2465(3) 0.1120(2) 0.0601(11) Uani 1 1 d . . .
H16 H 0.0522 0.2256 0.1283 0.072 Uiso 1 1 calc . . .
C17 C 0.16618(16) 0.3984(2) 0.2506(2) 0.0494(9) Uani 1 1 d . . .
H17 H 0.1421 0.4432 0.2418 0.059 Uiso 1 1 calc . . .
C18 C 0.21085(17) 0.3956(3) 0.2369(2) 0.0573(10) Uani 1 1 d . . .
H18 H 0.2216 0.4386 0.2176 0.069 Uiso 1 1 calc . . .
C19 C 0.23681(17) 0.3172(3) 0.2571(3) 0.0619(11) Uani 1 1 d . . .
H19 H 0.2673 0.2991 0.2532 0.074 Uiso 1 1 calc . . .
C20 C 0.20785(17) 0.2709(3) 0.2845(2) 0.0574(10) Uani 1 1 d . . .
H20 H 0.2162 0.2169 0.3022 0.069 Uiso 1 1 calc . . .
C21 C 0.16413(15) 0.3211(2) 0.2802(2) 0.0448(8) Uani 1 1 d . . .
C22 C 0.11951(15) 0.2960(2) 0.29366(19) 0.0438(8) Uani 1 1 d . . .
C23 C 0.0241(2) -0.1416(3) 0.4205(3) 0.0780(15) Uani 1 1 d . . .
H23 H 0.0568 -0.1211 0.4646 0.094 Uiso 1 1 calc . . .
C24 C -0.0177(3) -0.1934(3) 0.4172(3) 0.0897(17) Uani 1 1 d . . .
H24 H -0.0179 -0.2133 0.4590 0.108 Uiso 1 1 calc . . .
C25 C -0.0594(3) -0.2103(3) 0.3406(3) 0.0888(17) Uani 1 1 d . . .
H25 H -0.0918 -0.2438 0.3223 0.107 Uiso 1 1 calc . . .
C26 C -0.0437(3) -0.1682(3) 0.2965(3) 0.0753(14) Uani 1 1 d . . .
H26 H -0.0640 -0.1681 0.2434 0.090 Uiso 1 1 calc . . .
C27 C 0.0078(2) -0.1261(3) 0.3456(3) 0.0668(12) Uani 1 1 d . . .
H27 H 0.0280 -0.0933 0.3309 0.080 Uiso 1 1 calc . . .
C28 C -0.05140(16) 0.0210(2) 0.4082(2) 0.0479(9) Uani 1 1 d . . .
H28 H -0.0187 0.0452 0.4497 0.057 Uiso 1 1 calc . . .
C29 C -0.09046(18) -0.0304(3) 0.4119(3) 0.0630(11) Uani 1 1 d . . .
H29 H -0.0884 -0.0469 0.4561 0.076 Uiso 1 1 calc . . .
C30 C -0.13308(18) -0.0527(4) 0.3378(3) 0.0748(14) Uani 1 1 d . . .
H30 H -0.1645 -0.0870 0.3239 0.090 Uiso 1 1 calc . . .
C31 C -0.12119(16) -0.0154(3) 0.2873(2) 0.0604(11) Uani 1 1 d . . .
H31 H -0.1432 -0.0200 0.2343 0.072 Uiso 1 1 calc . . .
C32 C -0.06992(15) 0.0301(2) 0.3311(2) 0.0449(8) Uani 1 1 d . . .
C33 C -0.03872(15) 0.0738(2) 0.3038(2) 0.0429(8) Uani 1 1 d . . .
N1 N -0.0341(6) 0.5892(7) 0.1948(7) 0.131(5) Uani 0.50 1 d P A -1
C34 C -0.0113(6) 0.5131(7) 0.2065(7) 0.093(3) Uani 0.50 1 d P A -1
H34 H -0.0036 0.4972 0.1699 0.111 Uiso 0.50 1 calc P B -1
C36 C -0.0448(9) 0.6446(8) 0.1383(9) 0.213(13) Uani 0.50 1 d P A -1
H36A H -0.0193 0.6334 0.1211 0.320 Uiso 0.50 1 calc PR A -1
H36B H -0.0381 0.6996 0.1584 0.320 Uiso 0.50 1 calc PR A -1
H36C H -0.0844 0.6394 0.0963 0.320 Uiso 0.50 1 calc PR A -1
C35 C -0.0588(12) 0.6077(10) 0.2448(11) 0.200(11) Uani 0.50 1 d PR A -1
H35A H -0.1004 0.6063 0.2137 0.301 Uiso 0.50 1 calc PR A -1
H35B H -0.0461 0.6612 0.2674 0.301 Uiso 0.50 1 calc PR A -1
H35C H -0.0450 0.5670 0.2844 0.301 Uiso 0.50 1 calc PR A -1
N2 N 0.18108(17) 0.0071(4) 0.5023(3) 0.0756(13) Uani 0.67 1 d P C 2
C37 C 0.1415(3) 0.0380(4) 0.4310(4) 0.0518(14) Uani 0.67 1 d P C 2
H37 H 0.1247 0.0014 0.3901 0.062 Uiso 0.67 1 calc P D 2
C38 C 0.1928(7) -0.0854(10) 0.5005(10) 0.119(6) Uani 0.67 1 d P C 2
H38A H 0.2309 -0.0927 0.5096 0.178 Uiso 0.67 1 calc PR C 2
H38B H 0.1644 -0.1077 0.4513 0.178 Uiso 0.67 1 calc PR C 2
H38C H 0.1906 -0.1135 0.5393 0.178 Uiso 0.67 1 calc PR C 2
C39 C 0.2106(4) 0.0457(11) 0.5652(5) 0.102(4) Uani 0.67 1 d P C 2
H39A H 0.1983 0.0292 0.5986 0.153 Uiso 0.67 1 calc PR C 2
H39B H 0.2048 0.1038 0.5560 0.153 Uiso 0.67 1 calc PR C 2
H39C H 0.2511 0.0331 0.5886 0.153 Uiso 0.67 1 calc PR C 2
N2A N 0.18108(17) 0.0071(4) 0.5023(3) 0.0756(13) Uani 0.33 1 d P C 3
C37A C 0.1551(6) 0.0861(9) 0.4695(9) 0.054(3) Uani 0.33 1 d P C 3
H37A H 0.1674 0.1284 0.5052 0.065 Uiso 0.33 1 calc P E 3
C38A C 0.1756(9) -0.0623(18) 0.4768(13) 0.082(7) Uani 0.33 1 d P C 3
H38D H 0.1469 -0.0620 0.4230 0.123 Uiso 0.33 1 calc PR C 3
H38E H 0.1635 -0.0989 0.5019 0.123 Uiso 0.33 1 calc PR C 3
H38F H 0.2121 -0.0807 0.4857 0.123 Uiso 0.33 1 calc PR C 3
C39A C 0.2303(10) 0.026(3) 0.5946(11) 0.121(11) Uani 0.33 1 d P C 3
H39D H 0.2262 0.0815 0.6065 0.182 Uiso 0.33 1 calc PR C 3
H39E H 0.2686 0.0181 0.6048 0.182 Uiso 0.33 1 calc PR C 3
H39F H 0.2243 -0.0113 0.6256 0.182 Uiso 0.33 1 calc PR C 3
Cl1 Cl 0.30134(19) -0.2479(5) 0.6148(4) 0.0755(15) Uani 0.30 1 d PD F 3
O10 O 0.3508(7) -0.2564(19) 0.6155(13) 0.192(11) Uani 0.30 1 d PD F 3
O11 O 0.3036(10) -0.3166(13) 0.6519(12) 0.28(2) Uani 0.30 1 d PD F 3
O12 O 0.3001(6) -0.1883(9) 0.6648(8) 0.119(6) Uani 0.30 1 d PD F 3
O13 O 0.2471(6) -0.2679(14) 0.5532(9) 0.151(8) Uani 0.30 1 d PD F 3
N3 N 0.3528(6) -0.1829(9) 0.6480(7) 0.036(3) Uani 0.20 1 d P F 3
O14 O 0.3106(12) -0.2215(16) 0.6336(14) 0.061(7) Uiso 0.20 1 d P F 3
O15 O 0.3681(15) -0.111(2) 0.7012(19) 0.155(11) Uiso 0.20 1 d P F 3
O16 O 0.3805(11) -0.2007(16) 0.6084(14) 0.112(7) Uiso 0.20 1 d P F 3

loop_
_atom_site_aniso_label
_atom_site_aniso_U_11
_atom_site_aniso_U_22
_atom_site_aniso_U_33
_atom_site_aniso_U_23
_atom_site_aniso_U_13
_atom_site_aniso_U_12
Fe1 0.0457(4) 0.0352(4) 0.0391(4) 0.000 0.0239(3) 0.000
Fe2 0.0422(3) 0.0384(3) 0.0325(3) 0.00315(19) 0.0191(2) -0.0001(2)
Fe3 0.0484(3) 0.0600(4) 0.0455(3) -0.0108(2) 0.0262(3) -0.0139(2)
Fe4 0.0465(3) 0.0513(3) 0.0497(3) -0.0041(2) 0.0306(3) -0.0113(2)
Fe5 0.0471(3) 0.0458(3) 0.0412(3) 0.0023(2) 0.0231(2) -0.0104(2)
O1 0.0390(16) 0.0349(17) 0.0322(16) 0.000 0.0174(13) 0.000
O2 0.0533(14) 0.0547(16) 0.0414(14) -0.0101(12) 0.0266(12) -0.0035(12)
O3 0.0631(16) 0.0494(16) 0.0369(13) -0.0080(11) 0.0252(12) -0.0124(13)
O4 0.0472(14) 0.0459(14) 0.0524(15) -0.0042(11) 0.0304(12) -0.0046(11)
O5 0.0469(13) 0.0544(16) 0.0465(14) 0.0090(12) 0.0268(12) 0.0001(11)
O6 0.0543(14) 0.0409(13) 0.0404(13) -0.0005(11) 0.0254(12) -0.0106(11)
O7 0.0624(16) 0.0404(14) 0.0415(14) -0.0013(11) 0.0266(12) -0.0109(11)
O8 0.097(3) 0.034(2) 0.084(3) 0.000 0.052(3) 0.000
O9 0.0565(19) 0.093(3) 0.060(2) 0.0398(19) 0.0294(17) 0.0249(17)
C1 0.080(4) 0.083(4) 0.148(6) -0.015(4) 0.082(4) -0.008(3)
C2 0.053(3) 0.091(4) 0.087(4) -0.002(3) 0.024(3) -0.023(3)
C3 0.087(4) 0.079(4) 0.094(4) -0.013(3) 0.055(3) -0.036(3)
C4 0.082(4) 0.123(5) 0.090(4) 0.037(4) 0.056(3) 0.002(3)
C5 0.102(5) 0.240(9) 0.088(4) -0.095(5) 0.081(4) -0.112(6)
C6 0.074(3) 0.063(3) 0.047(2) -0.0070(19) 0.037(2) -0.019(2)
C7 0.084(3) 0.088(4) 0.040(2) -0.016(2) 0.036(2) -0.030(3)
C8 0.069(3) 0.082(3) 0.057(3) -0.032(2) 0.042(2) -0.025(2)
C9 0.053(2) 0.070(3) 0.057(2) -0.019(2) 0.0352(19) -0.0123(19)
C10 0.051(2) 0.063(2) 0.0408(19) -0.0138(17) 0.0280(17) -0.0217(18)
C11 0.051(2) 0.052(2) 0.042(2) -0.0107(17) 0.0314(18) -0.0168(17)
C12 0.058(2) 0.081(3) 0.050(2) -0.006(2) 0.024(2) -0.013(2)
C13 0.081(3) 0.084(4) 0.051(2) -0.008(2) 0.039(2) -0.024(3)
C14 0.080(3) 0.112(5) 0.071(3) -0.041(3) 0.055(3) -0.031(3)
C15 0.081(3) 0.066(3) 0.083(3) -0.025(3) 0.048(3) -0.021(2)
C16 0.059(2) 0.068(3) 0.056(2) -0.014(2) 0.033(2) -0.025(2)
C17 0.048(2) 0.048(2) 0.049(2) -0.0045(17) 0.0243(17) -0.0122(16)
C18 0.049(2) 0.066(3) 0.055(2) -0.003(2) 0.0268(19) -0.0218(19)
C19 0.039(2) 0.079(3) 0.069(3) 0.001(2) 0.0294(19) -0.0060(19)
C20 0.047(2) 0.060(3) 0.059(2) 0.010(2) 0.0246(18) 0.0016(18)
C21 0.0410(18) 0.052(2) 0.0384(18) -0.0017(15) 0.0195(15) -0.0068(15)
C22 0.0444(19) 0.051(2) 0.0331(17) -0.0058(16) 0.0192(15) -0.0098(17)
C23 0.068(3) 0.081(3) 0.063(3) 0.006(3) 0.021(2) 0.030(3)
C24 0.127(5) 0.060(3) 0.086(4) 0.030(3) 0.061(4) 0.013(3)
C25 0.135(5) 0.046(3) 0.092(4) -0.004(3) 0.066(4) -0.024(3)
C26 0.110(4) 0.054(3) 0.068(3) -0.014(2) 0.052(3) -0.009(3)
C27 0.075(3) 0.061(3) 0.074(3) -0.005(2) 0.046(3) 0.008(2)
C28 0.049(2) 0.055(2) 0.047(2) -0.0016(17) 0.0308(17) -0.0047(16)
C29 0.054(2) 0.088(3) 0.064(3) 0.000(2) 0.043(2) -0.008(2)
C30 0.042(2) 0.110(4) 0.075(3) 0.000(3) 0.033(2) -0.017(2)
C31 0.0362(19) 0.079(3) 0.055(2) 0.006(2) 0.0178(17) -0.0031(19)
C32 0.0428(18) 0.045(2) 0.048(2) 0.0030(16) 0.0247(16) 0.0042(15)
C33 0.052(2) 0.0308(17) 0.051(2) 0.0021(15) 0.0311(18) 0.0026(15)
N1 0.151(11) 0.073(7) 0.108(9) 0.011(6) 0.030(8) -0.021(7)
C34 0.127(10) 0.050(6) 0.104(8) -0.015(6) 0.064(8) -0.023(6)
C36 0.32(3) 0.082(11) 0.127(14) 0.028(10) 0.053(17) -0.068(15)
C35 0.33(4) 0.126(16) 0.18(2) 0.004(14) 0.17(3) 0.055(19)
N2 0.050(2) 0.097(4) 0.080(3) 0.047(3) 0.035(2) 0.018(2)
C37 0.044(3) 0.059(4) 0.050(3) 0.009(4) 0.024(3) -0.004(3)
C38 0.098(11) 0.100(9) 0.144(15) 0.066(9) 0.056(10) 0.027(7)
C39 0.043(6) 0.220(14) 0.037(6) 0.002(8) 0.018(5) -0.012(7)
N2A 0.050(2) 0.097(4) 0.080(3) 0.047(3) 0.035(2) 0.018(2)
C37A 0.054(7) 0.045(7) 0.076(9) -0.035(8) 0.043(7) -0.023(6)
C38A 0.048(11) 0.10(2) 0.069(13) 0.017(13) 0.013(9) -0.012(12)
C39A 0.065(14) 0.24(3) 0.028(11) -0.005(14) 0.002(9) 0.004(17)
Cl1 0.038(2) 0.084(4) 0.085(4) -0.002(3) 0.021(2) 0.001(2)
O10 0.091(12) 0.29(3) 0.168(19) -0.08(2) 0.054(13) -0.070(16)
O11 0.15(2) 0.40(5) 0.15(2) -0.12(3) 0.000(17) 0.12(3)
O12 0.084(9) 0.096(11) 0.105(12) 0.011(9) 0.005(8) -0.005(8)
O13 0.103(12) 0.25(2) 0.104(12) -0.001(14) 0.060(10) 0.048(13)
N3 0.039(7) 0.046(8) 0.015(6) 0.020(5) 0.010(5) 0.017(6)

loop_
_atom_type_symbol
_atom_type_description
_atom_type_scat_dispersion_real
_atom_type_scat_dispersion_imag
_atom_type_scat_source
C C 0.0033 0.0016 'International Tables Vol C Tables 4.2.6.8 and 6.1.1.4'
H H 0.0000 0.0000 'International Tables Vol C Tables 4.2.6.8 and 6.1.1.4'
O O 0.0106 0.0060 'International Tables Vol C Tables 4.2.6.8 and 6.1.1.4'
Fe Fe 0.3463 0.8444 'International Tables Vol C Tables 4.2.6.8 and 6.1.1.4'
N N 0.0061 0.0033 'International Tables Vol C Tables 4.2.6.8 and 6.1.1.4'
Cl Cl 0.1484 0.1585 'International Tables Vol C Tables 4.2.6.8 and 6.1.1.4'

loop_
_geom_angle_atom_site_label_1
_geom_angle_atom_site_label_2
_geom_angle_atom_site_label_3
_geom_angle
_geom_angle_site_symmetry_1
_geom_angle_site_symmetry_3
O1 Fe1 O4 93.58(7) . 2
O1 Fe1 O4 93.58(7) . .
O4 Fe1 O4 172.83(15) 2 .
O1 Fe1 O2 96.60(8) . .
O4 Fe1 O2 89.28(10) 2 .
O4 Fe1 O2 89.90(10) . .
O1 Fe1 O2 96.60(8) . 2
O4 Fe1 O2 89.90(10) 2 2
O4 Fe1 O2 89.28(10) . 2
O2 Fe1 O2 166.79(16) . 2
O1 Fe1 O8 180.000(1) . .
O4 Fe1 O8 86.42(7) 2 .
O4 Fe1 O8 86.42(7) . .
O2 Fe1 O8 83.40(8) . .
O2 Fe1 O8 83.40(8) 2 .
O1 Fe2 O3 97.89(10) . .
O1 Fe2 O7 95.02(10) . 2
O3 Fe2 O7 167.07(11) . 2
O1 Fe2 O6 91.59(9) . .
O3 Fe2 O6 88.06(10) . .
O7 Fe2 O6 92.25(11) 2 .
O1 Fe2 O5 93.13(8) . .
O3 Fe2 O5 91.33(11) . .
O7 Fe2 O5 87.30(11) 2 .
O6 Fe2 O5 175.28(10) . .
O1 Fe2 O9 178.20(13) . .
O3 Fe2 O9 82.64(15) . .
O7 Fe2 O9 84.48(15) 2 .
O6 Fe2 O9 86.70(12) . .
O5 Fe2 O9 88.58(12) . .
C5 Fe3 C10 106.98(18) . .
C5 Fe3 C6 123.1(3) . .
C10 Fe3 C6 41.14(17) . .
C5 Fe3 C4 41.9(3) . .
C10 Fe3 C4 125.4(2) . .
C6 Fe3 C4 162.0(3) . .
C5 Fe3 C1 43.4(3) . .
C10 Fe3 C1 123.9(2) . .
C6 Fe3 C1 107.1(2) . .
C4 Fe3 C1 69.1(3) . .
C5 Fe3 C9 122.0(3) . .
C10 Fe3 C9 41.32(17) . .
C6 Fe3 C9 69.33(19) . .
C4 Fe3 C9 108.3(2) . .
C1 Fe3 C9 161.1(2) . .
C5 Fe3 C2 67.4(2) . .
C10 Fe3 C2 158.1(2) . .
C6 Fe3 C2 122.7(2) . .
C4 Fe3 C2 65.5(2) . .
C1 Fe3 C2 37.5(2) . .
C9 Fe3 C2 159.8(2) . .
C5 Fe3 C8 158.6(4) . .
C10 Fe3 C8 68.58(16) . .
C6 Fe3 C8 68.17(19) . .
C4 Fe3 C8 122.5(3) . .
C1 Fe3 C8 156.5(3) . .
C9 Fe3 C8 40.90(17) . .
C2 Fe3 C8 124.4(2) . .
C5 Fe3 C7 159.7(4) . .
C10 Fe3 C7 68.57(16) . .
C6 Fe3 C7 40.54(17) . .
C4 Fe3 C7 156.6(3) . .
C1 Fe3 C7 121.4(3) . .
C9 Fe3 C7 68.7(2) . .
C2 Fe3 C7 108.9(2) . .
C8 Fe3 C7 40.1(2) . .
C5 Fe3 C3 66.8(2) . .
C10 Fe3 C3 161.1(2) . .
C6 Fe3 C3 157.3(2) . .
C4 Fe3 C3 38.1(2) . .
C1 Fe3 C3 64.8(2) . .
C9 Fe3 C3 125.3(2) . .
C2 Fe3 C3 38.1(2) . .
C8 Fe3 C3 110.2(2) . .
C7 Fe3 C3 123.5(2) . .
C21 Fe4 C15 124.14(19) . .
C21 Fe4 C17 41.31(15) . .
C15 Fe4 C17 162.11(18) . .
C21 Fe4 C14 162.6(2) . .
C15 Fe4 C14 41.5(2) . .
C17 Fe4 C14 155.0(2) . .
C21 Fe4 C20 41.20(16) . .
C15 Fe4 C20 106.3(2) . .
C17 Fe4 C20 69.27(17) . .
C14 Fe4 C20 125.3(2) . .
C21 Fe4 C16 107.11(16) . .
C15 Fe4 C16 39.98(19) . .
C17 Fe4 C16 125.92(17) . .
C14 Fe4 C16 68.06(19) . .
C20 Fe4 C16 119.50(18) . .
C21 Fe4 C18 68.87(16) . .
C15 Fe4 C18 155.5(2) . .
C17 Fe4 C18 40.67(17) . .
C14 Fe4 C18 120.52(19) . .
C20 Fe4 C18 68.73(17) . .
C16 Fe4 C18 163.50(19) . .
C21 Fe4 C13 155.3(2) . .
C15 Fe4 C13 68.6(2) . .
C17 Fe4 C13 120.63(19) . .
C14 Fe4 C13 40.2(2) . .
C20 Fe4 C13 162.7(2) . .
C16 Fe4 C13 68.00(18) . .
C18 Fe4 C13 108.58(18) . .
C21 Fe4 C12 120.22(17) . .
C15 Fe4 C12 67.8(2) . .
C17 Fe4 C12 108.31(18) . .
C14 Fe4 C12 67.7(2) . .
C20 Fe4 C12 154.69(18) . .
C16 Fe4 C12 40.25(19) . .
C18 Fe4 C12 126.80(19) . .
C13 Fe4 C12 40.42(19) . .
C21 Fe4 C19 69.30(16) . .
C15 Fe4 C19 119.8(2) . .
C17 Fe4 C19 69.01(17) . .
C14 Fe4 C19 107.4(2) . .
C20 Fe4 C19 41.12(17) . .
C16 Fe4 C19 154.4(2) . .
C18 Fe4 C19 40.72(18) . .
C13 Fe4 C19 125.76(19) . .
C12 Fe4 C19 163.42(19) . .
C32 Fe5 C26 120.08(18) . .
C32 Fe5 C27 107.39(18) . .
C26 Fe5 C27 40.7(2) . .
C32 Fe5 C31 41.05(16) . .
C26 Fe5 C31 106.1(2) . .
C27 Fe5 C31 124.14(19) . .
C32 Fe5 C30 68.60(19) . .
C26 Fe5 C30 123.9(2) . .
C27 Fe5 C30 161.0(2) . .
C31 Fe5 C30 40.74(19) . .
C32 Fe5 C28 41.09(15) . .
C26 Fe5 C28 156.60(18) . .
C27 Fe5 C28 122.08(17) . .
C31 Fe5 C28 68.70(17) . .
C30 Fe5 C28 67.91(19) . .
C32 Fe5 C24 162.6(2) . .
C26 Fe5 C24 68.2(2) . .
C27 Fe5 C24 68.0(2) . .
C31 Fe5 C24 155.5(2) . .
C30 Fe5 C24 121.3(2) . .
C28 Fe5 C24 125.9(2) . .
C32 Fe5 C25 155.0(2) . .
C26 Fe5 C25 40.3(2) . .
C27 Fe5 C25 68.0(2) . .
C31 Fe5 C25 119.7(2) . .
C30 Fe5 C25 107.3(2) . .
C28 Fe5 C25 162.2(2) . .
C24 Fe5 C25 40.6(2) . .
C32 Fe5 C23 125.3(2) . .
C26 Fe5 C23 68.4(2) . .
C27 Fe5 C23 40.6(2) . .
C31 Fe5 C23 161.7(2) . .
C30 Fe5 C23 156.7(2) . .
C28 Fe5 C23 108.94(19) . .
C24 Fe5 C23 40.4(2) . .
C25 Fe5 C23 68.2(2) . .
C32 Fe5 C29 68.71(17) . .
C26 Fe5 C29 160.9(2) . .
C27 Fe5 C29 157.36(19) . .
C31 Fe5 C29 68.48(18) . .
C30 Fe5 C29 40.25(19) . .
C28 Fe5 C29 40.38(16) . .
C24 Fe5 C29 108.7(2) . .
C25 Fe5 C29 125.0(2) . .
C23 Fe5 C29 122.3(2) . .
Fe1 O1 Fe2 119.93(8) . 2
Fe1 O1 Fe2 119.93(8) . .
Fe2 O1 Fe2 120.13(16) 2 .
C11 O2 Fe1 128.2(2) . .
C11 O3 Fe2 134.1(2) . .
C22 O4 Fe1 133.3(2) . .
C22 O5 Fe2 127.6(2) . .
C33 O6 Fe2 127.2(2) . .
C33 O7 Fe2 130.6(2) . 2
C34 O8 C34 91.2(12) 2 .
C34 O8 Fe1 134.4(6) 2 .
C34 O8 Fe1 134.4(6) . .
C37A O9 C37 60.3(8) . .
C37A O9 Fe2 158.7(9) . .
C37 O9 Fe2 136.7(5) . .
C2 C1 C5 106.5(6) . .
C2 C1 Fe3 71.7(3) . .
C5 C1 Fe3 67.3(3) . .
C1 C2 C3 111.8(6) . .
C1 C2 Fe3 70.9(3) . .
C3 C2 Fe3 71.5(3) . .
C4 C3 C2 111.1(6) . .
C4 C3 Fe3 69.9(3) . .
C2 C3 Fe3 70.4(3) . .
C3 C4 C5 107.2(6) . .
C3 C4 Fe3 71.9(3) . .
C5 C4 Fe3 68.0(3) . .
C4 C5 C1 103.5(4) . .
C4 C5 Fe3 70.1(3) . .
C1 C5 Fe3 69.3(3) . .
C7 C6 C10 108.1(4) . .
C7 C6 Fe3 70.8(3) . .
C10 C6 Fe3 69.2(2) . .
C8 C7 C6 108.2(4) . .
C8 C7 Fe3 69.9(3) . .
C6 C7 Fe3 68.7(2) . .
C7 C8 C9 108.8(4) . .
C7 C8 Fe3 70.0(3) . .
C9 C8 Fe3 68.9(2) . .
C8 C9 C10 106.7(4) . .
C8 C9 Fe3 70.2(2) . .
C10 C9 Fe3 68.8(2) . .
C6 C10 C9 108.2(3) . .
C6 C10 C11 125.7(4) . .
C9 C10 C11 125.7(4) . .
C6 C10 Fe3 69.6(2) . .
C9 C10 Fe3 69.9(2) . .
C11 C10 Fe3 120.1(2) . .
O3 C11 O2 126.0(3) . .
O3 C11 C10 115.9(4) . .
O2 C11 C10 118.1(4) . .
C16 C12 C13 108.2(4) . .
C16 C12 Fe4 69.6(3) . .
C13 C12 Fe4 69.7(3) . .
C14 C13 C12 107.8(4) . .
C14 C13 Fe4 69.5(3) . .
C12 C13 Fe4 69.8(3) . .
C13 C14 C15 107.9(4) . .
C13 C14 Fe4 70.3(3) . .
C15 C14 Fe4 69.0(3) . .
C16 C15 C14 107.4(5) . .
C16 C15 Fe4 70.5(3) . .
C14 C15 Fe4 69.5(3) . .
C15 C16 C12 108.8(4) . .
C15 C16 Fe4 69.5(2) . .
C12 C16 Fe4 70.1(2) . .
C18 C17 C21 107.8(4) . .
C18 C17 Fe4 70.2(2) . .
C21 C17 Fe4 69.0(2) . .
C17 C18 C19 108.9(4) . .
C17 C18 Fe4 69.1(2) . .
C19 C18 Fe4 69.9(2) . .
C18 C19 C20 107.3(4) . .
C18 C19 Fe4 69.4(2) . .
C20 C19 Fe4 69.0(2) . .
C21 C20 C19 107.9(4) . .
C21 C20 Fe4 68.9(2) . .
C19 C20 Fe4 69.9(2) . .
C20 C21 C17 108.0(3) . .
C20 C21 C22 126.8(4) . .
C17 C21 C22 124.7(3) . .
C20 C21 Fe4 70.0(2) . .
C17 C21 Fe4 69.7(2) . .
C22 C21 Fe4 119.9(2) . .
O4 C22 O5 125.4(3) . .
O4 C22 C21 116.5(3) . .
O5 C22 C21 118.2(3) . .
C24 C23 C27 107.4(5) . .
C24 C23 Fe5 69.5(3) . .
C27 C23 Fe5 69.2(3) . .
C23 C24 C25 108.4(5) . .
C23 C24 Fe5 70.1(3) . .
C25 C24 Fe5 69.9(3) . .
C26 C25 C24 107.8(5) . .
C26 C25 Fe5 69.3(3) . .
C24 C25 Fe5 69.5(3) . .
C25 C26 C27 108.0(5) . .
C25 C26 Fe5 70.3(3) . .
C27 C26 Fe5 69.7(3) . .
C26 C27 C23 108.4(5) . .
C26 C27 Fe5 69.6(3) . .
C23 C27 Fe5 70.2(3) . .
C29 C28 C32 108.3(3) . .
C29 C28 Fe5 70.3(3) . .
C32 C28 Fe5 68.8(2) . .
C30 C29 C28 107.7(4) . .
C30 C29 Fe5 69.3(3) . .
C28 C29 Fe5 69.3(2) . .
C29 C30 C31 109.0(4) . .
C29 C30 Fe5 70.5(2) . .
C31 C30 Fe5 69.5(2) . .
C30 C31 C32 107.3(4) . .
C30 C31 Fe5 69.8(3) . .
C32 C31 Fe5 69.0(2) . .
C31 C32 C28 107.7(3) . .
C31 C32 C33 126.9(3) . .
C28 C32 C33 125.3(3) . .
C31 C32 Fe5 69.9(2) . .
C28 C32 Fe5 70.1(2) . .
C33 C32 Fe5 121.9(2) . .
O7 C33 O6 124.9(3) . .
O7 C33 C32 117.0(3) . .
O6 C33 C32 118.2(3) . .
C34 N1 C36 128.0(15) . .
C34 N1 C35 112.7(11) . .
C36 N1 C35 118.6(13) . .
O8 C34 N1 133.4(13) . .
C39 N2 C37 128.6(9) . .
C39 N2 C38 118.7(10) . .
C37 N2 C38 112.5(8) . .
O9 C37 N2 124.5(7) . .
O14 Cl1 O11 113(3) . .
O14 Cl1 O10 90(3) . .
O11 Cl1 O10 100.1(17) . .
O14 Cl1 O13 135(3) . .
O11 Cl1 O13 91.7(15) . .
O10 Cl1 O13 123.7(12) . .
O14 Cl1 O12 29(3) . .
O11 Cl1 O12 98.9(13) . .
O10 Cl1 O12 118.6(13) . .
O13 Cl1 O12 113.4(9) . .
O14 Cl1 N3 37(3) . .
O11 Cl1 N3 123.4(12) . .
O10 Cl1 N3 54.3(12) . .
O13 Cl1 N3 144.8(11) . .
O12 Cl1 N3 66.5(9) . .
O16 O10 Cl1 128(3) . .
O16 O10 N3 65.1(19) . .
Cl1 O10 N3 71.7(13) . .
O16 O10 O14 112(3) . .
Cl1 O10 O14 21.8(10) . .
N3 O10 O14 50.4(14) . .
Cl1 O11 O14 17.9(10) . .
O14 O12 Cl1 15.5(17) . .
O14 O12 N3 46(2) . .
Cl1 O12 N3 61.2(9) . .
Cl1 O13 O14 12.3(9) . .
O14 N3 O10 69.0(16) . .
O14 N3 O16 119(2) . .
O10 N3 O16 54.7(14) . .
O14 N3 O15 116(2) . .
O10 N3 O15 165.5(19) . .
O16 N3 O15 124(2) . .
O14 N3 Cl1 15.7(13) . .
O10 N3 Cl1 54.0(9) . .
O16 N3 Cl1 103.8(14) . .
O15 N3 Cl1 131.6(17) . .
O14 N3 O12 36.6(12) . .
O10 N3 O12 104.6(13) . .
O16 N3 O12 155.4(16) . .
O15 N3 O12 79.3(15) . .
Cl1 N3 O12 52.3(7) . .
Cl1 O14 O12 135(5) . .
Cl1 O14 N3 127(4) . .
O12 O14 N3 98(3) . .
Cl1 O14 O10 68(3) . .
O12 O14 O10 154(3) . .
N3 O14 O10 60.6(17) . .
Cl1 O14 O11 49(3) . .
O12 O14 O11 104(3) . .
N3 O14 O11 131(2) . .
O10 O14 O11 83.8(19) . .
Cl1 O14 O13 33(3) . .
O12 O14 O13 111(2) . .
N3 O14 O13 140(2) . .
O10 O14 O13 94.7(16) . .
O11 O14 O13 69.1(16) . .
O10 O16 N3 60.2(16) . .

loop_
_geom_bond_atom_site_label_1
_geom_bond_atom_site_label_2
_geom_bond_distance
_geom_bond_site_symmetry_2
Fe1 O1 1.892(3) .
Fe1 O4 1.995(2) 2
Fe1 O4 1.995(2) .
Fe1 O2 2.042(2) .
Fe1 O2 2.042(2) 2
Fe1 O8 2.048(4) .
Fe2 O1 1.9129(16) .
Fe2 O3 1.991(3) .
Fe2 O7 1.997(2) 2
Fe2 O6 2.026(2) .
Fe2 O5 2.035(2) .
Fe2 O9 2.039(3) .
Fe3 C5 2.005(5) .
Fe3 C10 2.021(3) .
Fe3 C6 2.026(4) .
Fe3 C4 2.033(5) .
Fe3 C1 2.034(5) .
Fe3 C9 2.037(4) .
Fe3 C2 2.044(5) .
Fe3 C8 2.054(4) .
Fe3 C7 2.054(4) .
Fe3 C3 2.058(5) .
Fe4 C21 2.020(4) .
Fe4 C15 2.023(5) .
Fe4 C17 2.028(4) .
Fe4 C14 2.031(4) .
Fe4 C20 2.034(4) .
Fe4 C16 2.036(4) .
Fe4 C18 2.041(4) .
Fe4 C13 2.042(5) .
Fe4 C12 2.043(4) .
Fe4 C19 2.047(4) .
Fe5 C32 2.013(4) .
Fe5 C26 2.023(5) .
Fe5 C27 2.026(5) .
Fe5 C31 2.026(4) .
Fe5 C30 2.029(5) .
Fe5 C28 2.031(4) .
Fe5 C24 2.032(5) .
Fe5 C25 2.036(5) .
Fe5 C23 2.039(4) .
Fe5 C29 2.045(4) .
O1 Fe2 1.9129(16) 2
O2 C11 1.260(5) .
O3 C11 1.257(5) .
O4 C22 1.264(4) .
O5 C22 1.270(4) .
O6 C33 1.271(4) .
O7 C33 1.269(4) .
O7 Fe2 1.997(2) 2
O8 C34 1.108(12) 2
O8 C34 1.108(12) .
O9 C37A 0.953(16) .
O9 C37 1.112(7) .
C1 C2 1.310(8) .
C1 C5 1.492(11) .
C2 C3 1.339(8) .
C3 C4 1.336(8) .
C4 C5 1.444(10) .
C6 C7 1.414(6) .
C6 C10 1.422(6) .
C7 C8 1.409(7) .
C8 C9 1.429(6) .
C9 C10 1.432(6) .
C10 C11 1.487(5) .
C12 C16 1.404(7) .
C12 C13 1.411(7) .
C13 C14 1.398(8) .
C14 C15 1.436(7) .
C15 C16 1.388(7) .
C17 C18 1.414(6) .
C17 C21 1.428(5) .
C18 C19 1.422(6) .
C19 C20 1.433(6) .
C20 C21 1.426(6) .
C21 C22 1.468(5) .
C23 C24 1.406(8) .
C23 C27 1.409(7) .
C24 C25 1.412(8) .
C25 C26 1.400(7) .
C26 C27 1.408(7) .
C28 C29 1.407(6) .
C28 C32 1.419(5) .
C29 C30 1.402(6) .
C30 C31 1.412(6) .
C31 C32 1.416(5) .
C32 C33 1.459(5) .
N1 C34 1.360(16) .
N1 C36 1.396(17) .
N1 C35 1.56(2) .
N2 C39 1.285(13) .
N2 C37 1.388(7) .
N2 C38 1.558(17) .
Cl1 O14 0.55(2) .
Cl1 O11 1.354(19) .
Cl1 O10 1.368(16) .
Cl1 O13 1.390(14) .
Cl1 O12 1.450(16) .
Cl1 N3 1.606(16) .
O10 O16 1.29(3) .
O10 N3 1.37(3) .
O10 O14 1.47(3) .
O11 O14 1.64(3) .
O12 O14 1.01(2) .
O12 N3 1.68(2) .
O13 O14 1.82(3) .
N3 O14 1.21(3) .
N3 O16 1.44(3) .
N3 O15 1.52(4) .
